data_4316888
loop_
_publ_author_name
'Robert E. Dinnebier'
'Daniela Freyer'
'Sebastian Bette'
'Melanie Oestreich'

_publ_contact_author
;
      Dinnebier, Robert
      Max-Planck Institute for Solid State Research
      Heisenbergstrasse 1
      D-70569 Stuttgart
      Germany
;
_publ_contact_author_email r.dinnebier@fkf.mpg.de
_publ_contact_author_fax '+49 711 689 1139'
_publ_contact_author_phone '+49 711 689 1503'
_publ_section_title
;
 9Mg(OH)2.MgCl2.4H2O, a High Temperature Phase of the Magnesia Binder
 System
;
_journal_name_full 'Inorganic Chemistry'
_journal_page_first 9770
_journal_page_last 9776
_journal_paper_doi 10.1021/ic1004566
_journal_volume 49
_journal_year 2010
_chemical_formula_sum 'Cl2 H26 Mg10 O22'
_chemical_formula_weight 692.192
_chemical_name_common 'F9; 9-1-4; 9Mg(OH)2 1MgCl2 4H2O'
_space_group_IT_number 12
_symmetry_space_group_name_Hall '-I 2y'
_symmetry_space_group_name_H-M 'I 1 2/m 1'
_audit_creation_method TOPAS
_cell_angle_alpha 90
_cell_angle_beta 97.7533(12)
_cell_angle_gamma 90
_cell_formula_units_Z 1
_cell_length_a 22.28316(32)
_cell_length_b 3.135010(42)
_cell_length_c 8.13157(17)
_cell_measurement_temperature 293
_cell_volume 562.862(16)
_diffrn_ambient_temperature 293
_diffrn_detector
; 
 Lynx-Eye 
;
_diffrn_radiation_monochromator 'Johannson Ge(111) primary beam monochromator'
_diffrn_radiation_probe x-ray
_diffrn_radiation_type laboratory
_diffrn_radiation_wavelength 1.54059
_diffrn_source_type Cu-tube
_exptl_absorpt_process_details
;   
 ?
;
_exptl_crystal_colour colourless
_exptl_crystal_density_diffrn 2.041
_exptl_crystal_description 'microcrystalline powder'
_pd_calc_method 'Rietveld Refinement'
_pd_instr_location
; 
'Bruker d8 Advance, Debye-Scherrer mode, MPI-FKF, Stuttgart, Germany'
;
_pd_meas_2theta_range_inc 0.009
_pd_meas_2theta_range_max 125.0
_pd_meas_2theta_range_min 6.0
_pd_meas_scan_method step
_pd_proc_2theta_range_inc 0.009
_pd_proc_2theta_range_max 125.0
_pd_proc_2theta_range_min 6.0
_pd_proc_info_data_reduction binning
_pd_proc_info_excluded_regions
;
 ?
;
_pd_proc_ls_background_function
;   
'Chebyshev polynomial'
;
_pd_proc_ls_peak_cutoff 0.00100
_pd_proc_ls_profile_function
;
 Fundamental parameters
;
_pd_proc_ls_prof_R_factor 0.0289
_pd_proc_ls_prof_wR_expected 0.0176
_pd_proc_ls_prof_wR_factor 0.0370
_pd_spec_mounting
; 
'0.5 mm glass capillary'
;
_pd_spec_mount_mode transmission
_pd_spec_shape cylinder
_refine_ls_number_parameters 51
_refine_ls_R_Fsqd_factor 0.0244
_cod_data_source_file ic1004566_si_001.cif
_cod_data_source_block F9
_cod_depositor_comments
;
The following automatic conversions were performed:

'_diffrn_radiation_probe' value 'X-ray' changed to 'x-ray' according
to the built-in table from CIF Core dictionary named 'cif_core.dic'
version 2.4.1 from 2010-06-29.

Automatic conversion script
Id: cif_fix_values 1646 2011-03-28 12:23:43Z adriana 
;
_cod_database_code 4316888

loop_
_symmetry_equiv_pos_as_xyz
'-x, -y, -z'
'-x, y, -z'
'-x+1/2, -y+1/2, -z+1/2'
'-x+1/2, y+1/2, -z+1/2'
'x, -y, z'
'x, y, z'
'x+1/2, -y+1/2, z+1/2'
'x+1/2, y+1/2, z+1/2'

loop_
_atom_site_label
_atom_site_type_symbol
_atom_site_symmetry_multiplicity
_atom_site_fract_x
_atom_site_fract_y
_atom_site_fract_z
_atom_site_occupancy
_atom_site_B_iso_or_equiv
Mg1 Mg 4 0.57416(13) 0.5 0.29408(26) 1 1.421(43)
MG2 Mg 4 0.31016(13) 0 0.72658(37) 1 1.421(43)
MG3 Mg 2 0.5 0 0 1 1.421(43)
O4 O 4 0.84241(15) 0 0.09551(49) 1 0.842(45)
O5 O 4 0.21870(20) 0 0.62434(53) 1 0.842(45)
O6 O 4 0.51856(15) 0.5 0.83697(39) 1 0.842(45)
O7 O 4 0.59386(16) 0 0.13000(42) 1 0.842(45)
O8 O 4 0.94820(16) 0.5 0.04058(51) 1 0.842(45)
Cl9 Cl 4 0.35245(16) 0 0.23228(42) 0.5425(26) 2.50(12)
O10 O 4 0.66101(28) 0.5 0.75827(87) 0.5915(45) 2.50(12)
